data_7042335
loop_
_publ_author_name
'Kurokawa, Masashi'
'Jose-Larong, Judy Fe F'
'Hasegawa, Hiroyuki'
'Takahashi, Yukihiro'
'Harada, Jun'
'Inabe, Tamotsu'

_publ_section_title
;
 Structural and transport properties of neutral radical crystals of
 Co(III)(tmp)(CN)2 (tmp = 5,10,15,20-tetramethylporphyrinato) and the
 CN-bridged polymer [Co(III)(tmp)(CN)]n.
;
_journal_issue 13
_journal_name_full 'Dalton transactions (Cambridge, England : 2003)'
_journal_page_first 4422
_journal_page_last 4429
_journal_paper_doi 10.1039/c6dt04418b
_journal_volume 46
_journal_year 2017
_chemical_formula_moiety 'C26 H20 Co N6, 2(C2 H3 N)'
_chemical_formula_sum 'C30 H26 Co N8'
_chemical_formula_weight 557.52
_space_group_crystal_system monoclinic
_space_group_IT_number 15
_space_group_name_Hall '-C 2yc'
_space_group_name_H-M_alt 'C 1 2/c 1'
_symmetry_space_group_name_Hall '-C 2yc'
_symmetry_space_group_name_H-M 'C 1 2/c 1'
_atom_sites_solution_hydrogens geom
_audit_creation_date 2015-12-04
_audit_creation_method
;
Olex2 1.2
(compiled 2015.09.30 svn.r3233 for OlexSys, GUI svn.r5103)
;
_audit_update_record
;
2016-11-21 deposited with the CCDC.
2017-03-06 downloaded from the CCDC.
;
_cell_angle_alpha 90
_cell_angle_beta 114.3679(18)
_cell_angle_gamma 90
_cell_formula_units_Z 4
_cell_length_a 12.9104(16)
_cell_length_b 14.7785(18)
_cell_length_c 14.7219(18)
_cell_measurement_reflns_used 7761
_cell_measurement_temperature 110
_cell_measurement_theta_max 27.488
_cell_measurement_theta_min 2.213
_cell_volume 2558.7(5)
_computing_cell_refinement 'SAINT v8.34A (Bruker, 2013)'
_computing_data_collection 'Bruker APEX2 2014.1-1 (Bruker, 2014)'
_computing_data_reduction 'SAINT v8.34A (Bruker, 2013)'
_computing_molecular_graphics 'Olex2 (Dolomanov et al., 2009)'
_computing_publication_material 'Olex2 (Dolomanov et al., 2009)'
_computing_structure_refinement 'ShelXL (Sheldrick, 2015)'
_computing_structure_solution 'ShelXT (Sheldrick, 2015)'
_diffrn_ambient_temperature 110
_diffrn_detector_area_resol_mean 8.3333
_diffrn_measured_fraction_theta_full 0.998
_diffrn_measured_fraction_theta_max 0.995
_diffrn_measurement_device_type 'Bruker APEX-II CCD'
_diffrn_measurement_method '\f and \w scans'
_diffrn_radiation_type MoK\a
_diffrn_radiation_wavelength 0.71073
_diffrn_reflns_av_R_equivalents 0.0299
_diffrn_reflns_av_unetI/netI 0.0198
_diffrn_reflns_Laue_measured_fraction_full 0.998
_diffrn_reflns_Laue_measured_fraction_max 0.995
_diffrn_reflns_limit_h_max 16
_diffrn_reflns_limit_h_min -16
_diffrn_reflns_limit_k_max 19
_diffrn_reflns_limit_k_min -19
_diffrn_reflns_limit_l_max 19
_diffrn_reflns_limit_l_min -19
_diffrn_reflns_number 18456
_diffrn_reflns_point_group_measured_fraction_full 0.998
_diffrn_reflns_point_group_measured_fraction_max 0.995
_diffrn_reflns_theta_full 25.242
_diffrn_reflns_theta_max 27.607
_diffrn_reflns_theta_min 2.213
_diffrn_source 'rotating-anode X-ray tube'
_diffrn_standards_number 0
_exptl_absorpt_coefficient_mu 0.708
_exptl_absorpt_correction_T_max 0.9568
_exptl_absorpt_correction_T_min 0.8872
_exptl_absorpt_correction_type multi-scan
_exptl_absorpt_process_details
'SADABS-2014/4 (Bruker,2014/4) was used for absorption correction. wR2(int) was 0.0816 before and 0.0411 after correction. The Ratio of minimum to maximum transmission is 0.9273. The \l/2 correction factor is Not present.'
_exptl_crystal_colour black
_exptl_crystal_colour_primary black
_exptl_crystal_density_diffrn 1.447
_exptl_crystal_description plate
_exptl_crystal_F_000 1156
_exptl_crystal_size_max 0.12
_exptl_crystal_size_mid 0.08
_exptl_crystal_size_min 0.03
_refine_diff_density_max 0.908
_refine_diff_density_min -0.332
_refine_diff_density_rms 0.083
_refine_ls_extinction_method none
_refine_ls_goodness_of_fit_ref 1.114
_refine_ls_hydrogen_treatment constr
_refine_ls_matrix_type full
_refine_ls_number_parameters 182
_refine_ls_number_reflns 2951
_refine_ls_number_restraints 0
_refine_ls_restrained_S_all 1.114
_refine_ls_R_factor_all 0.0421
_refine_ls_R_factor_gt 0.0372
_refine_ls_shift/su_max 0.000
_refine_ls_shift/su_mean 0.000
_refine_ls_structure_factor_coef Fsqd
_refine_ls_weighting_details 'w=1/[\s^2^(Fo^2^)+(0.0380P)^2^+7.1949P] where P=(Fo^2^+2Fc^2^)/3'
_refine_ls_weighting_scheme calc
_refine_ls_wR_factor_gt 0.0969
_refine_ls_wR_factor_ref 0.0993
_reflns_Friedel_coverage 0.000
_reflns_number_gt 2638
_reflns_number_total 2951
_reflns_threshold_expression 'I > 2\s(I)'
_cod_data_source_file c6dt04418b2.cif
_cod_data_source_block Co-CN2tmp_CH3CN_110K
_cod_depositor_comments 'Adding full bibliography for 7042332--7042335.cif.'
_cod_database_code 7042335
_shelxl_version_number 2014/6
_shelx_space_group_comment
;
The symmetry employed for this shelxl refinement is uniquely defined
by the following loop, which should always be used as a source of
symmetry information in preference to the above space-group names.
They are only intended as comments.
;
_shelx_estimated_absorpt_t_max 0.979
_shelx_estimated_absorpt_t_min 0.920
_olex2_refinement_description
;
1. Fixed Uiso
 At 1.2 times of:
  All C(H) groups
 At 1.5 times of:
  All C(H,H,H) groups
2.a Aromatic/amide H refined with riding coordinates:
 C2(H2), C3(H3), C7(H7), C8(H8)
2.b Idealised Me refined as rotating group:
 C11(H11A,H11B,H11C), C12(H12A,H12B,H12C), C15(H15A,H15B,H15C)
;
_olex2_submission_special_instructions 'No special instructions were received'

loop_
_space_group_symop_operation_xyz
'x, y, z'
'-x, y, -z+1/2'
'x+1/2, y+1/2, z'
'-x+1/2, y+1/2, -z+1/2'
'-x, -y, -z'
'x, -y, z-1/2'
'-x+1/2, -y+1/2, -z'
'x+1/2, -y+1/2, z-1/2'

loop_
_atom_site_label
_atom_site_type_symbol
_atom_site_fract_x
_atom_site_fract_y
_atom_site_fract_z
_atom_site_U_iso_or_equiv
_atom_site_adp_type
_atom_site_occupancy
_atom_site_site_symmetry_order
_atom_site_calc_flag
_atom_site_refinement_flags_posn
_atom_site_refinement_flags_adp
_atom_site_refinement_flags_occupancy
Co1 Co 0.5000 0.35021(2) 0.2500 0.01166(12) Uani 1 2 d S T P
N1 N 0.45314(14) 0.35051(11) 0.35914(12) 0.0147(3) Uani 1 1 d . . .
N2 N 0.34224(14) 0.34843(11) 0.15516(12) 0.0143(3) Uani 1 1 d . . .
N3 N 0.5000 0.14292(18) 0.2500 0.0230(6) Uani 1 2 d S T P
N4 N 0.5000 0.55743(19) 0.2500 0.0232(6) Uani 1 2 d S T P
C1 C 0.51725(18) 0.37771(14) 0.45584(15) 0.0162(4) Uani 1 1 d . . .
C2 C 0.45019(19) 0.37130(14) 0.51306(16) 0.0199(4) Uani 1 1 d . . .
H2 H 0.4729 0.3885 0.5807 0.024 Uiso 1 1 calc R . .
C3 C 0.3488(2) 0.33609(15) 0.45198(16) 0.0212(4) Uani 1 1 d . . .
H3 H 0.2881 0.3209 0.4697 0.025 Uiso 1 1 calc R . .
C4 C 0.34956(18) 0.32578(14) 0.35492(15) 0.0168(4) Uani 1 1 d . . .
C5 C 0.25429(18) 0.30323(14) 0.26778(16) 0.0177(4) Uani 1 1 d . . .
C6 C 0.25129(17) 0.31925(14) 0.17355(16) 0.0169(4) Uani 1 1 d . . .
C7 C 0.15017(18) 0.32141(15) 0.08196(16) 0.0204(4) Uani 1 1 d . . .
H7 H 0.0764 0.3021 0.0730 0.024 Uiso 1 1 calc R . .
C8 C 0.17965(18) 0.35604(14) 0.01114(16) 0.0210(4) Uani 1 1 d . . .
H8 H 0.1299 0.3683 -0.0562 0.025 Uiso 1 1 calc R . .
C9 C 0.30026(17) 0.37086(13) 0.05668(15) 0.0161(4) Uani 1 1 d . . .
C10 C 0.36620(18) 0.39431(13) 0.00448(15) 0.0170(4) Uani 1 1 d . . .
C11 C 0.1487(2) 0.27058(18) 0.27722(19) 0.0279(5) Uani 1 1 d . . .
H11A H 0.0982 0.2413 0.2149 0.042 Uiso 1 1 calc GR . .
H11B H 0.1094 0.3221 0.2907 0.042 Uiso 1 1 calc GR . .
H11C H 0.1698 0.2271 0.3322 0.042 Uiso 1 1 calc GR . .
C12 C 0.3056(2) 0.42614(15) -0.10155(15) 0.0225(5) Uani 1 1 d . . .
H12A H 0.3607 0.4531 -0.1236 0.034 Uiso 1 1 calc GR . .
H12B H 0.2484 0.4715 -0.1056 0.034 Uiso 1 1 calc GR . .
H12C H 0.2682 0.3746 -0.1445 0.034 Uiso 1 1 calc GR . .
C13 C 0.5000 0.2200(2) 0.2500 0.0152(5) Uani 1 2 d S T P
C14 C 0.5000 0.4809(2) 0.2500 0.0161(6) Uani 1 2 d S T P
N5 N 0.1012(2) 0.41265(18) 0.4539(2) 0.0432(6) Uani 1 1 d . . .
C15 C 0.1632(3) 0.4477(2) 0.6417(2) 0.0434(7) Uani 1 1 d . . .
H15A H 0.2452 0.4594 0.6729 0.065 Uiso 1 1 calc GR . .
H15B H 0.1455 0.3959 0.6742 0.065 Uiso 1 1 calc GR . .
H15C H 0.1223 0.5012 0.6488 0.065 Uiso 1 1 calc GR . .
C16 C 0.1287(2) 0.42812(17) 0.5368(2) 0.0313(6) Uani 1 1 d . . .

loop_
_atom_site_aniso_label
_atom_site_aniso_U_11
_atom_site_aniso_U_22
_atom_site_aniso_U_33
_atom_site_aniso_U_23
_atom_site_aniso_U_13
_atom_site_aniso_U_12
Co1 0.01165(19) 0.01259(19) 0.00914(18) 0.000 0.00269(13) 0.000
N1 0.0157(8) 0.0143(8) 0.0140(8) 0.0010(6) 0.0060(6) 0.0010(6)
N2 0.0143(8) 0.0133(8) 0.0137(8) -0.0008(6) 0.0042(6) 0.0006(6)
N3 0.0248(14) 0.0211(14) 0.0191(12) 0.000 0.0049(10) 0.000
N4 0.0303(15) 0.0241(14) 0.0145(12) 0.000 0.0087(11) 0.000
C1 0.0206(10) 0.0142(9) 0.0129(9) 0.0015(7) 0.0060(8) 0.0027(8)
C2 0.0266(11) 0.0196(10) 0.0147(9) 0.0026(8) 0.0099(8) 0.0050(8)
C3 0.0259(11) 0.0214(11) 0.0211(10) 0.0033(8) 0.0147(9) 0.0029(9)
C4 0.0189(10) 0.0145(9) 0.0189(10) 0.0012(7) 0.0097(8) 0.0014(8)
C5 0.0159(10) 0.0164(10) 0.0219(10) -0.0019(8) 0.0088(8) -0.0007(8)
C6 0.0137(9) 0.0141(9) 0.0210(10) -0.0028(8) 0.0053(8) -0.0001(7)
C7 0.0138(10) 0.0189(10) 0.0242(11) -0.0037(8) 0.0037(8) -0.0002(8)
C8 0.0175(10) 0.0186(10) 0.0203(10) -0.0027(8) 0.0010(8) 0.0027(8)
C9 0.0170(10) 0.0139(9) 0.0126(9) -0.0019(7) 0.0014(7) 0.0017(7)
C10 0.0225(10) 0.0128(9) 0.0119(9) -0.0022(7) 0.0031(8) -0.0008(8)
C11 0.0215(11) 0.0352(13) 0.0311(12) -0.0057(10) 0.0149(10) -0.0087(10)
C12 0.0272(12) 0.0218(10) 0.0125(10) 0.0018(8) 0.0021(8) 0.0005(9)
C13 0.0124(13) 0.0210(15) 0.0090(12) 0.000 0.0011(10) 0.000
C14 0.0145(13) 0.0259(16) 0.0068(11) 0.000 0.0033(10) 0.000
N5 0.0372(13) 0.0468(15) 0.0486(15) -0.0143(12) 0.0206(12) -0.0078(11)
C15 0.0512(18) 0.0384(16) 0.0345(15) 0.0100(12) 0.0116(13) -0.0106(13)
C16 0.0237(12) 0.0269(12) 0.0424(16) 0.0002(11) 0.0128(11) -0.0041(9)

loop_
_atom_type_symbol
_atom_type_description
_atom_type_scat_dispersion_real
_atom_type_scat_dispersion_imag
_atom_type_scat_source
C C 0.0033 0.0016 'International Tables Vol C Tables 4.2.6.8 and 6.1.1.4'
H H 0.0000 0.0000 'International Tables Vol C Tables 4.2.6.8 and 6.1.1.4'
N N 0.0061 0.0033 'International Tables Vol C Tables 4.2.6.8 and 6.1.1.4'
Co Co 0.3494 0.9721 'International Tables Vol C Tables 4.2.6.8 and 6.1.1.4'

loop_
_geom_angle_atom_site_label_1
_geom_angle_atom_site_label_2
_geom_angle_atom_site_label_3
_geom_angle
_geom_angle_site_symmetry_1
_geom_angle_site_symmetry_3
N1 Co1 N1 179.73(10) . 2_655
N1 Co1 N2 90.15(7) . .
N1 Co1 N2 89.85(7) 2_655 .
N1 Co1 N2 90.15(7) 2_655 2_655
N1 Co1 N2 89.85(7) . 2_655
N2 Co1 N2 178.45(10) 2_655 .
C13 Co1 N1 90.13(5) . 2_655
C13 Co1 N1 90.13(5) . .
C13 Co1 N2 89.22(5) . 2_655
C13 Co1 N2 89.22(5) . .
C13 Co1 C14 180.0 . .
C14 Co1 N1 89.87(5) . 2_655
C14 Co1 N1 89.87(5) . .
C14 Co1 N2 90.78(5) . 2_655
C14 Co1 N2 90.78(5) . .
C1 N1 Co1 126.69(14) . .
C4 N1 Co1 126.74(14) . .
C4 N1 C1 106.55(17) . .
C6 N2 Co1 126.17(14) . .
C9 N2 Co1 127.01(14) . .
C9 N2 C6 106.73(17) . .
N1 C1 C2 109.60(18) . .
N1 C1 C10 124.66(19) . 2_655
C10 C1 C2 124.96(19) 2_655 .
C1 C2 H2 126.6 . .
C3 C2 C1 106.73(19) . .
C3 C2 H2 126.6 . .
C2 C3 H3 126.3 . .
C2 C3 C4 107.45(19) . .
C4 C3 H3 126.3 . .
N1 C4 C3 109.54(18) . .
N1 C4 C5 125.39(19) . .
C5 C4 C3 124.7(2) . .
C4 C5 C11 118.52(19) . .
C6 C5 C4 121.63(19) . .
C6 C5 C11 119.51(19) . .
N2 C6 C5 124.98(19) . .
N2 C6 C7 109.02(18) . .
C5 C6 C7 125.4(2) . .
C6 C7 H7 126.4 . .
C8 C7 C6 107.24(19) . .
C8 C7 H7 126.4 . .
C7 C8 H8 126.4 . .
C7 C8 C9 107.12(19) . .
C9 C8 H8 126.4 . .
N2 C9 C8 109.78(18) . .
N2 C9 C10 125.23(18) . .
C10 C9 C8 124.57(19) . .
C1 C10 C9 121.37(19) 2_655 .
C1 C10 C12 119.97(19) 2_655 .
C9 C10 C12 118.13(19) . .
C5 C11 H11A 109.5 . .
C5 C11 H11B 109.5 . .
C5 C11 H11C 109.5 . .
H11A C11 H11B 109.5 . .
H11A C11 H11C 109.5 . .
H11B C11 H11C 109.5 . .
C10 C12 H12A 109.5 . .
C10 C12 H12B 109.5 . .
C10 C12 H12C 109.5 . .
H12A C12 H12B 109.5 . .
H12A C12 H12C 109.5 . .
H12B C12 H12C 109.5 . .
N3 C13 Co1 180.0 . .
N4 C14 Co1 180.0 . .
H15A C15 H15B 109.5 . .
H15A C15 H15C 109.5 . .
H15B C15 H15C 109.5 . .
C16 C15 H15A 109.5 . .
C16 C15 H15B 109.5 . .
C16 C15 H15C 109.5 . .
N5 C16 C15 179.8(3) . .

loop_
_geom_bond_atom_site_label_1
_geom_bond_atom_site_label_2
_geom_bond_distance
_geom_bond_site_symmetry_2
Co1 N1 1.9364(16) .
Co1 N1 1.9364(17) 2_655
Co1 N2 1.9369(16) .
Co1 N2 1.9369(16) 2_655
Co1 C13 1.924(3) .
Co1 C14 1.931(3) .
N1 C1 1.379(3) .
N1 C4 1.363(3) .
N2 C6 1.379(3) .
N2 C9 1.363(3) .
N3 C13 1.139(4) .
N4 C14 1.131(4) .
C1 C2 1.439(3) .
C1 C10 1.393(3) 2_655
C2 H2 0.9500 .
C2 C3 1.350(3) .
C3 H3 0.9500 .
C3 C4 1.441(3) .
C4 C5 1.403(3) .
C5 C6 1.392(3) .
C5 C11 1.505(3) .
C6 C7 1.439(3) .
C7 H7 0.9500 .
C7 C8 1.349(3) .
C8 H8 0.9500 .
C8 C9 1.435(3) .
C9 C10 1.405(3) .
C10 C1 1.393(3) 2_655
C10 C12 1.504(3) .
C11 H11A 0.9800 .
C11 H11B 0.9800 .
C11 H11C 0.9800 .
C12 H12A 0.9800 .
C12 H12B 0.9800 .
C12 H12C 0.9800 .
N5 C16 1.143(4) .
C15 H15A 0.9800 .
C15 H15B 0.9800 .
C15 H15C 0.9800 .
C15 C16 1.449(4) .

loop_
_geom_torsion_atom_site_label_1
_geom_torsion_atom_site_label_2
_geom_torsion_atom_site_label_3
_geom_torsion_atom_site_label_4
_geom_torsion
_geom_torsion_site_symmetry_1
_geom_torsion_site_symmetry_4
Co1 N1 C1 C2 177.51(14) . .
Co1 N1 C1 C10 -12.2(3) . 2_655
Co1 N1 C4 C3 -179.74(14) . .
Co1 N1 C4 C5 -6.2(3) . .
Co1 N2 C6 C5 13.6(3) . .
Co1 N2 C6 C7 -175.06(14) . .
Co1 N2 C9 C8 177.01(14) . .
Co1 N2 C9 C10 4.2(3) . .
N1 C1 C2 C3 3.1(2) . .
N1 C4 C5 C6 -11.4(3) . .
N1 C4 C5 C11 175.4(2) . .
N2 C6 C7 C8 -3.2(2) . .
N2 C9 C10 C1 14.3(3) . 2_655
N2 C9 C10 C12 -174.03(19) . .
C1 N1 C4 C3 -1.0(2) . .
C1 N1 C4 C5 172.5(2) . .
C1 C2 C3 C4 -3.6(2) . .
C2 C3 C4 N1 3.0(2) . .
C2 C3 C4 C5 -170.6(2) . .
C3 C4 C5 C6 161.3(2) . .
C3 C4 C5 C11 -11.9(3) . .
C4 N1 C1 C2 -1.2(2) . .
C4 N1 C1 C10 169.10(19) . 2_655
C4 C5 C6 N2 7.4(3) . .
C4 C5 C6 C7 -162.5(2) . .
C5 C6 C7 C8 168.2(2) . .
C6 N2 C9 C8 0.2(2) . .
C6 N2 C9 C10 -172.56(19) . .
C6 C7 C8 C9 3.2(2) . .
C7 C8 C9 N2 -2.2(2) . .
C7 C8 C9 C10 170.6(2) . .
C8 C9 C10 C1 -157.5(2) . 2_655
C8 C9 C10 C12 14.2(3) . .
C9 N2 C6 C5 -169.6(2) . .
C9 N2 C6 C7 1.7(2) . .
C10 C1 C2 C3 -167.2(2) 2_655 .
C11 C5 C6 N2 -179.4(2) . .
C11 C5 C6 C7 10.6(3) . .
